data_7153184
loop_
_publ_author_name
'Mei, Haibo'
'Xie, Chen'
'Wu, Lingmin'
'Soloshonok, Vadim A.'
'Han, Jianlin'
'Pan, Yi'

_publ_section_title
;
 Asymmetric Mannich reactions of imidazo[2,1-b]thiazole-derived
 nucleophiles with (SS)-N-tert-butanesulfinyl
 (3,3,3)-trifluoroacetaldimine.
;
_journal_issue 46
_journal_name_full 'Organic &amp; biomolecular chemistry'
_journal_page_first 8018
_journal_page_last 8021
_journal_paper_doi 10.1039/c3ob41785a
_journal_volume 11
_journal_year 2013
_chemical_absolute_configuration unk
_chemical_formula_moiety 'C18 H18 Cl F3 N3 O S2'
_chemical_formula_sum 'C18 H18 Cl F3 N3 O S2'
_chemical_formula_weight 448.92
_chemical_name_systematic
; 
 ? 
;
_space_group_IT_number 19
_symmetry_cell_setting orthorhombic
_symmetry_space_group_name_Hall 'P 2ac 2ab'
_symmetry_space_group_name_H-M 'P 21 21 21'
_atom_sites_solution_hydrogens geom
_atom_sites_solution_primary direct
_atom_sites_solution_secondary difmap
_audit_creation_method SHELXL-97
_cell_angle_alpha 90.00
_cell_angle_beta 90.00
_cell_angle_gamma 90.00
_cell_formula_units_Z 4
_cell_length_a 7.3920(11)
_cell_length_b 10.7494(15)
_cell_length_c 25.7003(12)
_cell_measurement_reflns_used 2368
_cell_measurement_temperature 291(2)
_cell_measurement_theta_max 21.15
_cell_measurement_theta_min 2.47
_cell_volume 2042.1(4)
_computing_cell_refinement SMART
_computing_data_collection 'SMART (Bruker, 2000)'
_computing_data_reduction 'SAINT (Bruker, 2000)'
_computing_molecular_graphics SHELXTL
_computing_publication_material SHELXTL
_computing_structure_refinement SHELXTL
_computing_structure_solution 'SHELXTL (Bruker, 2000)'
_diffrn_ambient_temperature 291(2)
_diffrn_measured_fraction_theta_full 1.000
_diffrn_measured_fraction_theta_max 1.000
_diffrn_measurement_device_type 'Bruker Smart Apex CCD'
_diffrn_measurement_method 'phi and omega scans'
_diffrn_radiation_monochromator graphite
_diffrn_radiation_source 'sealed tube'
_diffrn_radiation_type MoK\a
_diffrn_radiation_wavelength 0.71073
_diffrn_reflns_av_R_equivalents 0.0402
_diffrn_reflns_av_sigmaI/netI 0.0432
_diffrn_reflns_limit_h_max 7
_diffrn_reflns_limit_h_min -9
_diffrn_reflns_limit_k_max 13
_diffrn_reflns_limit_k_min -12
_diffrn_reflns_limit_l_max 31
_diffrn_reflns_limit_l_min -31
_diffrn_reflns_number 12182
_diffrn_reflns_theta_full 26.00
_diffrn_reflns_theta_max 26.00
_diffrn_reflns_theta_min 1.58
_exptl_absorpt_coefficient_mu 0.432
_exptl_absorpt_correction_T_max 0.9109
_exptl_absorpt_correction_T_min 0.8886
_exptl_absorpt_correction_type multi-scan
_exptl_absorpt_process_details 'SADABS; Bruker, 2008'
_exptl_crystal_density_diffrn 1.460
_exptl_crystal_density_method 'not measured'
_exptl_crystal_F_000 924
_exptl_crystal_size_max 0.28
_exptl_crystal_size_mid 0.24
_exptl_crystal_size_min 0.22
_refine_diff_density_max 0.232
_refine_diff_density_min -0.250
_refine_diff_density_rms 0.062
_refine_ls_abs_structure_details 'Flack H D (1983), Acta Cryst. A39, 876-881'
_refine_ls_abs_structure_Flack -0.01(8)
_refine_ls_extinction_method none
_refine_ls_goodness_of_fit_ref 1.066
_refine_ls_hydrogen_treatment constr
_refine_ls_matrix_type full
_refine_ls_number_parameters 257
_refine_ls_number_reflns 4017
_refine_ls_number_restraints 0
_refine_ls_restrained_S_all 1.066
_refine_ls_R_factor_all 0.0459
_refine_ls_R_factor_gt 0.0425
_refine_ls_shift/su_max 0.000
_refine_ls_shift/su_mean 0.000
_refine_ls_structure_factor_coef Fsqd
_refine_ls_weighting_details 'calc w=1/[\s^2^(Fo^2^)+(0.0400P)^2^+0.6600P] where P=(Fo^2^+2Fc^2^)/3'
_refine_ls_weighting_scheme calc
_refine_ls_wR_factor_gt 0.0974
_refine_ls_wR_factor_ref 0.0979
_reflns_number_gt 3337
_reflns_number_total 4017
_reflns_threshold_expression >2sigma(I)
_cod_data_source_file c3ob41785a.txt
_cod_data_source_block aa
_cod_depositor_comments
;
The following automatic conversions were performed:

'_symmetry_cell_setting' value 'Orthorhombic' changed to
'orthorhombic' according to
/home/saulius/struct/CIF-dictionaries/cif_core.dic dictionary named
'cif_core.dic' version 2.4.2 from 2011-04-26.

Automatic conversion script
Id: cif_fix_values 1891 2012-01-12 08:04:46Z andrius 
;
_cod_original_sg_symbol_H-M 'P2(1)2(1)2(1) '
_cod_database_code 7153184

loop_
_symmetry_equiv_pos_as_xyz
'x, y, z'
'-x+1/2, -y, z+1/2'
'-x, y+1/2, -z+1/2'
'x+1/2, -y+1/2, -z'

loop_
_atom_site_label
_atom_site_type_symbol
_atom_site_fract_x
_atom_site_fract_y
_atom_site_fract_z
_atom_site_U_iso_or_equiv
_atom_site_adp_type
_atom_site_occupancy
_atom_site_symmetry_multiplicity
_atom_site_calc_flag
_atom_site_refinement_flags
F3 F 0.2773(3) 0.78369(18) 1.01454(8) 0.0692(6) Uani 1 1 d .
F1 F 0.1496(3) 0.94706(18) 1.04412(8) 0.0665(5) Uani 1 1 d .
F2 F 0.4389(3) 0.93553(17) 1.04074(8) 0.0637(5) Uani 1 1 d .
C1 C 1.0255(5) 0.6160(3) 0.78199(13) 0.0547(8) Uani 1 1 d .
H1 H 0.9378 0.5583 0.7915 0.066 Uiso 1 1 calc R
C2 C 1.1683(5) 0.5810(3) 0.75048(13) 0.0570(9) Uani 1 1 d .
H2 H 1.1741 0.4990 0.7390 0.068 Uiso 1 1 calc R
C3 C 1.3014(5) 0.6619(3) 0.73538(12) 0.0573(9) Uani 1 1 d .
H3 H 1.3981 0.6362 0.7149 0.069 Uiso 1 1 calc R
C4 C 1.2844(5) 0.7860(3) 0.75246(12) 0.0517(8) Uani 1 1 d .
C5 C 1.1488(4) 0.8220(3) 0.78379(11) 0.0473(7) Uani 1 1 d .
H5 H 1.1445 0.9040 0.7953 0.057 Uiso 1 1 calc R
C6 C 1.0143(4) 0.7392(3) 0.79945(10) 0.0417(7) Uani 1 1 d .
C7 C 0.8678(4) 0.7791(3) 0.83347(11) 0.0419(7) Uani 1 1 d .
C8 C 0.7087(5) 0.7250(3) 0.84341(11) 0.0437(7) Uani 1 1 d .
H8 H 0.6680 0.6495 0.8302 0.052 Uiso 1 1 calc R
C9 C 0.7332(4) 0.8997(3) 0.88497(12) 0.0426(7) Uani 1 1 d .
C10 C 0.4408(4) 0.9184(2) 0.92864(12) 0.0415(6) Uani 1 1 d .
C11 C 0.4527(4) 0.8113(2) 0.90176(10) 0.0364(6) Uani 1 1 d .
C12 C 0.2788(4) 0.9609(2) 0.96112(12) 0.0436(7) Uani 1 1 d .
H12 H 0.1687 0.9299 0.9442 0.052 Uiso 1 1 calc R
C13 C 0.2845(6) 0.9087(3) 1.01514(14) 0.0585(9) Uani 1 1 d .
C14 C 0.3215(4) 0.7060(3) 0.89770(13) 0.0514(8) Uani 1 1 d .
H14A H 0.3334 0.6531 0.9276 0.077 Uiso 1 1 calc R
H14B H 0.3464 0.6589 0.8668 0.077 Uiso 1 1 calc R
H14C H 0.2006 0.7382 0.8961 0.077 Uiso 1 1 calc R
C15 C 0.1295(5) 1.2571(3) 0.89193(13) 0.0555(8) Uani 1 1 d .
C16 C 0.1957(6) 1.1677(4) 0.85030(12) 0.0648(10) Uani 1 1 d .
H16A H 0.1948 1.2088 0.8171 0.097 Uiso 1 1 calc R
H16B H 0.1175 1.0965 0.8491 0.097 Uiso 1 1 calc R
H16C H 0.3166 1.1415 0.8584 0.097 Uiso 1 1 calc R
C17 C 0.2750(6) 1.3519(3) 0.90639(14) 0.0684(11) Uani 1 1 d .
H17A H 0.3043 1.4014 0.8765 0.103 Uiso 1 1 calc R
H17B H 0.3814 1.3091 0.9181 0.103 Uiso 1 1 calc R
H17C H 0.2308 1.4048 0.9337 0.103 Uiso 1 1 calc R
C18 C -0.0417(6) 1.3135(4) 0.87542(16) 0.0737(11) Uani 1 1 d .
H18A H -0.0727 1.3799 0.8988 0.111 Uiso 1 1 calc R
H18B H -0.1355 1.2518 0.8759 0.111 Uiso 1 1 calc R
H18C H -0.0289 1.3459 0.8408 0.111 Uiso 1 1 calc R
Cl1 Cl 1.44810(16) 0.89224(10) 0.73292(5) 0.0866(4) Uani 1 1 d .
N1 N 0.8860(4) 0.8912(2) 0.86071(9) 0.0454(6) Uani 1 1 d .
N2 N 0.6154(3) 0.80354(19) 0.87732(9) 0.0386(5) Uani 1 1 d .
N3 N 0.2685(4) 1.0973(2) 0.96250(10) 0.0467(6) Uani 1 1 d .
O1 O 0.0378(4) 1.2548(2) 0.99110(9) 0.0652(7) Uani 1 1 d .
S1 S 0.63541(12) 1.01025(7) 0.92590(4) 0.0568(2) Uani 1 1 d .
S2 S 0.07504(11) 1.16349(7) 0.94927(3) 0.04655(19) Uani 1 1 d .

loop_
_atom_site_aniso_label
_atom_site_aniso_U_11
_atom_site_aniso_U_22
_atom_site_aniso_U_33
_atom_site_aniso_U_23
_atom_site_aniso_U_13
_atom_site_aniso_U_12
F3 0.0904(15) 0.0448(11) 0.0724(13) 0.0185(10) 0.0193(12) -0.0099(11)
F1 0.0691(13) 0.0623(11) 0.0683(12) 0.0167(11) 0.0253(11) 0.0063(10)
F2 0.0810(14) 0.0515(11) 0.0586(11) 0.0134(9) -0.0064(11) -0.0003(10)
C1 0.064(2) 0.0480(18) 0.0521(18) -0.0129(15) 0.0069(16) 0.0037(16)
C2 0.064(2) 0.0516(19) 0.0549(19) -0.0202(16) -0.0078(18) 0.0160(18)
C3 0.062(2) 0.066(2) 0.0431(17) -0.0092(17) 0.0120(16) 0.0174(19)
C4 0.060(2) 0.0531(18) 0.0417(17) 0.0047(14) 0.0100(16) 0.0074(17)
C5 0.0577(19) 0.0380(15) 0.0463(16) 0.0017(13) 0.0039(15) 0.0125(15)
C6 0.0540(18) 0.0409(15) 0.0301(14) -0.0045(12) -0.0060(13) 0.0088(14)
C7 0.061(2) 0.0320(13) 0.0331(14) 0.0035(11) -0.0012(14) 0.0039(15)
C8 0.0610(19) 0.0379(15) 0.0322(14) -0.0049(12) -0.0032(14) 0.0071(15)
C9 0.0478(17) 0.0371(15) 0.0428(16) -0.0035(13) 0.0052(14) -0.0072(13)
C10 0.0458(16) 0.0302(13) 0.0484(16) -0.0007(12) 0.0059(14) 0.0027(12)
C11 0.0410(15) 0.0293(14) 0.0388(15) 0.0021(11) -0.0030(13) 0.0013(12)
C12 0.0513(17) 0.0320(14) 0.0476(17) 0.0008(12) 0.0099(14) -0.0060(13)
C13 0.072(2) 0.0447(18) 0.059(2) 0.0086(16) 0.016(2) -0.0098(17)
C14 0.056(2) 0.0395(16) 0.0583(19) -0.0038(14) -0.0090(16) -0.0138(15)
C15 0.077(2) 0.0401(17) 0.0491(17) 0.0065(14) 0.0004(18) -0.0107(17)
C16 0.082(3) 0.068(2) 0.0436(18) -0.0008(17) 0.0181(18) -0.013(2)
C17 0.099(3) 0.046(2) 0.060(2) 0.0133(16) -0.014(2) -0.021(2)
C18 0.093(3) 0.058(2) 0.071(2) 0.0059(19) -0.010(2) 0.001(2)
Cl1 0.0875(7) 0.0700(6) 0.1023(8) 0.0113(6) 0.0398(7) -0.0052(6)
N1 0.0559(17) 0.0308(11) 0.0496(14) -0.0040(11) 0.0117(13) -0.0017(12)
N2 0.0530(15) 0.0296(11) 0.0332(12) -0.0001(9) 0.0026(11) -0.0016(10)
N3 0.0556(16) 0.0315(12) 0.0530(15) -0.0044(11) 0.0048(13) -0.0025(12)
O1 0.0725(16) 0.0594(14) 0.0638(14) -0.0208(12) 0.0202(13) 0.0231(12)
S1 0.0625(5) 0.0340(4) 0.0739(5) -0.0154(4) 0.0263(4) -0.0113(4)
S2 0.0540(5) 0.0396(4) 0.0460(4) -0.0051(3) 0.0049(4) 0.0020(3)

loop_
_atom_type_symbol
_atom_type_description
_atom_type_scat_dispersion_real
_atom_type_scat_dispersion_imag
_atom_type_scat_source
C C 0.0033 0.0016 'International Tables Vol C Tables 4.2.6.8 and 6.1.1.4'
H H 0.0000 0.0000 'International Tables Vol C Tables 4.2.6.8 and 6.1.1.4'
Cl Cl 0.1484 0.1585 'International Tables Vol C Tables 4.2.6.8 and 6.1.1.4'
F F 0.0171 0.0103 'International Tables Vol C Tables 4.2.6.8 and 6.1.1.4'
N N 0.0061 0.0033 'International Tables Vol C Tables 4.2.6.8 and 6.1.1.4'
O O 0.0106 0.0060 'International Tables Vol C Tables 4.2.6.8 and 6.1.1.4'
S S 0.1246 0.1234 'International Tables Vol C Tables 4.2.6.8 and 6.1.1.4'

loop_
_geom_angle_atom_site_label_1
_geom_angle_atom_site_label_2
_geom_angle_atom_site_label_3
_geom_angle
C2 C1 C6 119.3(3)
C2 C1 H1 120.3
C6 C1 H1 120.3
C3 C2 C1 122.8(3)
C3 C2 H2 118.6
C1 C2 H2 118.6
C2 C3 C4 116.7(3)
C2 C3 H3 121.7
C4 C3 H3 121.7
C5 C4 C3 121.7(3)
C5 C4 Cl1 120.2(3)
C3 C4 Cl1 118.0(3)
C4 C5 C6 121.4(3)
C4 C5 H5 119.3
C6 C5 H5 119.3
C5 C6 C1 118.0(3)
C5 C6 C7 121.0(3)
C1 C6 C7 121.0(3)
C8 C7 N1 111.3(3)
C8 C7 C6 129.9(3)
N1 C7 C6 118.8(3)
C7 C8 N2 106.9(3)
C7 C8 H8 126.5
N2 C8 H8 126.5
N1 C9 N2 115.7(3)
N1 C9 S1 134.5(2)
N2 C9 S1 109.8(2)
C11 C10 C12 125.9(3)
C11 C10 S1 114.1(2)
C12 C10 S1 119.9(2)
C10 C11 N2 110.4(2)
C10 C11 C14 129.9(3)
N2 C11 C14 119.7(2)
N3 C12 C13 110.6(3)
N3 C12 C10 110.6(2)
C13 C12 C10 111.8(3)
N3 C12 H12 107.9
C13 C12 H12 107.9
C10 C12 H12 107.9
F1 C13 F3 106.9(3)
F1 C13 F2 107.4(3)
F3 C13 F2 104.7(3)
F1 C13 C12 112.8(3)
F3 C13 C12 111.2(3)
F2 C13 C12 113.3(3)
C11 C14 H14A 109.5
C11 C14 H14B 109.5
H14A C14 H14B 109.5
C11 C14 H14C 109.5
H14A C14 H14C 109.5
H14B C14 H14C 109.5
C18 C15 C16 109.6(3)
C18 C15 C17 113.7(3)
C16 C15 C17 111.5(3)
C18 C15 S2 105.7(3)
C16 C15 S2 106.9(2)
C17 C15 S2 109.0(2)
C15 C16 H16A 109.5
C15 C16 H16B 109.5
H16A C16 H16B 109.5
C15 C16 H16C 109.5
H16A C16 H16C 109.5
H16B C16 H16C 109.5
C15 C17 H17A 109.5
C15 C17 H17B 109.5
H17A C17 H17B 109.5
C15 C17 H17C 109.5
H17A C17 H17C 109.5
H17B C17 H17C 109.5
C15 C18 H18A 109.5
C15 C18 H18B 109.5
H18A C18 H18B 109.5
C15 C18 H18C 109.5
H18A C18 H18C 109.5
H18B C18 H18C 109.5
C9 N1 C7 102.6(3)
C11 N2 C9 116.8(2)
C11 N2 C8 139.7(3)
C9 N2 C8 103.5(2)
C12 N3 S2 118.4(2)
C9 S1 C10 88.87(14)
O1 S2 N3 107.48(15)
O1 S2 C15 105.13(15)
N3 S2 C15 102.39(16)

loop_
_geom_bond_atom_site_label_1
_geom_bond_atom_site_label_2
_geom_bond_distance
F3 C13 1.345(4)
F1 C13 1.311(4)
F2 C13 1.348(4)
C1 C2 1.382(5)
C1 C6 1.400(4)
C1 H1 0.9300
C2 C3 1.369(5)
C2 H2 0.9300
C3 C4 1.411(5)
C3 H3 0.9300
C4 C5 1.343(4)
C4 Cl1 1.738(4)
C5 C6 1.394(4)
C5 H5 0.9300
C6 C7 1.456(4)
C7 C8 1.336(4)
C7 N1 1.400(4)
C8 N2 1.396(4)
C8 H8 0.9300
C9 N1 1.294(4)
C9 N2 1.365(4)
C9 S1 1.744(3)
C10 C11 1.345(4)
C10 C12 1.529(4)
C10 S1 1.746(3)
C11 N2 1.359(4)
C11 C14 1.495(4)
C12 N3 1.469(3)
C12 C13 1.498(5)
C12 H12 0.9800
C14 H14A 0.9600
C14 H14B 0.9600
C14 H14C 0.9600
C15 C18 1.466(5)
C15 C16 1.519(5)
C15 C17 1.528(5)
C15 S2 1.829(3)
C16 H16A 0.9600
C16 H16B 0.9600
C16 H16C 0.9600
C17 H17A 0.9600
C17 H17B 0.9600
C17 H17C 0.9600
C18 H18A 0.9600
C18 H18B 0.9600
C18 H18C 0.9600
N3 S2 1.633(3)
O1 S2 1.482(2)

loop_
_geom_torsion_atom_site_label_1
_geom_torsion_atom_site_label_2
_geom_torsion_atom_site_label_3
_geom_torsion_atom_site_label_4
_geom_torsion
C6 C1 C2 C3 0.2(5)
C1 C2 C3 C4 -1.7(5)
C2 C3 C4 C5 2.8(5)
C2 C3 C4 Cl1 -178.6(3)
C3 C4 C5 C6 -2.3(5)
Cl1 C4 C5 C6 179.1(2)
C4 C5 C6 C1 0.7(5)
C4 C5 C6 C7 180.0(3)
C2 C1 C6 C5 0.4(5)
C2 C1 C6 C7 -178.9(3)
C5 C6 C7 C8 163.3(3)
C1 C6 C7 C8 -17.5(5)
C5 C6 C7 N1 -15.8(4)
C1 C6 C7 N1 163.5(3)
N1 C7 C8 N2 1.2(3)
C6 C7 C8 N2 -177.9(3)
C12 C10 C11 N2 180.0(3)
S1 C10 C11 N2 -2.0(3)
C12 C10 C11 C14 -2.6(5)
S1 C10 C11 C14 175.4(3)
C11 C10 C12 N3 -151.1(3)
S1 C10 C12 N3 31.0(3)
C11 C10 C12 C13 85.1(4)
S1 C10 C12 C13 -92.9(3)
N3 C12 C13 F1 54.3(4)
C10 C12 C13 F1 178.1(3)
N3 C12 C13 F3 174.4(3)
C10 C12 C13 F3 -61.9(4)
N3 C12 C13 F2 -68.1(4)
C10 C12 C13 F2 55.7(4)
N2 C9 N1 C7 0.9(3)
S1 C9 N1 C7 -177.6(3)
C8 C7 N1 C9 -1.3(3)
C6 C7 N1 C9 177.9(3)
C10 C11 N2 C9 1.3(3)
C14 C11 N2 C9 -176.4(3)
C10 C11 N2 C8 -176.8(3)
C14 C11 N2 C8 5.5(5)
N1 C9 N2 C11 -179.0(3)
S1 C9 N2 C11 -0.1(3)
N1 C9 N2 C8 -0.2(3)
S1 C9 N2 C8 178.66(19)
C7 C8 N2 C11 177.7(3)
C7 C8 N2 C9 -0.6(3)
C13 C12 N3 S2 -105.0(3)
C10 C12 N3 S2 130.5(2)
N1 C9 S1 C10 177.8(3)
N2 C9 S1 C10 -0.9(2)
C11 C10 S1 C9 1.7(2)
C12 C10 S1 C9 179.8(2)
C12 N3 S2 O1 130.6(2)
C12 N3 S2 C15 -119.0(2)
C18 C15 S2 O1 -71.5(3)
C16 C15 S2 O1 171.8(3)
C17 C15 S2 O1 51.1(3)
C18 C15 S2 N3 176.3(2)
C16 C15 S2 N3 59.6(3)
C17 C15 S2 N3 -61.1(3)
